data_2202371
loop_
_publ_author_name
'Amini, Mostafa M.'
'Abadi, Shabnam Hossein'
'Mirzaee, Mahdi'
'Yang, Shi-Yao'
'Ng, Seik Weng'

_publ_section_title
;
 Bis[1,1,3,3-tetramethyl-1,3-bis(dichloroacetato)distannoxane]
;
_journal_issue 10
_journal_name_full 'Acta Crystallographica Section E'
_journal_page_first m876
_journal_page_last m877
_journal_paper_doi 10.1107/S1600536803019421
_journal_volume 59
_journal_year 2003
_chemical_formula_iupac '[Sn4 (C2 H O2 Cl2)4 (C H3)8 O2]'
_chemical_formula_moiety '4Sn, O2, 8(C H3), 4(C2 H O2 Cl2)'
_chemical_formula_sum 'C16 H28 Cl8 O10 Sn4'
_chemical_formula_weight 1138.74
_chemical_name_systematic
;
 Bis[1,1,3,3-tetramethyl-1,3-bis(dichloroacetato)distannoxane]
;
_space_group_IT_number 2
_symmetry_cell_setting triclinic
_symmetry_space_group_name_Hall '-P 1'
_symmetry_space_group_name_H-M 'P -1'
_atom_sites_solution_hydrogens geom
_atom_sites_solution_primary direct
_atom_sites_solution_secondary difmap
_audit_creation_method SHELXL-97
_cell_angle_alpha 91.6740(10)
_cell_angle_beta 113.1290(10)
_cell_angle_gamma 96.6510(10)
_cell_formula_units_Z 1
_cell_length_a 8.9026(5)
_cell_length_b 9.6131(6)
_cell_length_c 11.2145(7)
_cell_measurement_reflns_used 3478
_cell_measurement_temperature 298(2)
_cell_measurement_theta_max 28.3
_cell_measurement_theta_min 2.5
_cell_volume 873.74(9)
_computing_cell_refinement SMART
_computing_data_collection 'SMART (Bruker, 2001)'
_computing_data_reduction 'SAINT (Bruker, 2001)'
_computing_molecular_graphics 'ORTEPII (Johnson, 1976)'
_computing_publication_material SHELXL97
_computing_structure_refinement 'SHELXL97 (Sheldrick, 1997)'
_computing_structure_solution 'SHELXS97 (Sheldrick, 1997)'
_diffrn_ambient_temperature 298(2)
_diffrn_measured_fraction_theta_full 0.91
_diffrn_measured_fraction_theta_max 0.91
_diffrn_measurement_device_type 'Bruker APEX area-detector diffractometer'
_diffrn_measurement_method '\f and \w scan'
_diffrn_radiation_monochromator graphite
_diffrn_radiation_source 'fine-focus sealed tube'
_diffrn_radiation_type MoK\a
_diffrn_radiation_wavelength 0.71073
_diffrn_reflns_av_R_equivalents 0.037
_diffrn_reflns_av_sigmaI/netI 0.072
_diffrn_reflns_limit_h_max 11
_diffrn_reflns_limit_h_min -11
_diffrn_reflns_limit_k_max 12
_diffrn_reflns_limit_k_min -12
_diffrn_reflns_limit_l_max 14
_diffrn_reflns_limit_l_min -14
_diffrn_reflns_number 7696
_diffrn_reflns_theta_full 28.3
_diffrn_reflns_theta_max 28.3
_diffrn_reflns_theta_min 2.0
_diffrn_standards_decay_% 0
_diffrn_standards_number 0
_exptl_absorpt_coefficient_mu 3.48
_exptl_absorpt_correction_T_max 0.659
_exptl_absorpt_correction_T_min 0.540
_exptl_absorpt_correction_type multi-scan
_exptl_absorpt_process_details '(SADABS; Sheldrick, 1996)'
_exptl_crystal_colour Colorless
_exptl_crystal_density_diffrn 2.164
_exptl_crystal_density_method 'not measured'
_exptl_crystal_description Parallelepiped
_exptl_crystal_F_000 540
_exptl_crystal_size_max 0.29
_exptl_crystal_size_mid 0.18
_exptl_crystal_size_min 0.12
_refine_diff_density_max 0.98
_refine_diff_density_min -1.07
_refine_ls_extinction_method none
_refine_ls_goodness_of_fit_ref 1.081
_refine_ls_hydrogen_treatment constr
_refine_ls_matrix_type full
_refine_ls_number_parameters 176
_refine_ls_number_reflns 3977
_refine_ls_number_restraints 0
_refine_ls_restrained_S_all 1.081
_refine_ls_R_factor_all 0.079
_refine_ls_R_factor_gt 0.059
_refine_ls_shift/su_max 0.001
_refine_ls_shift/su_mean <0.001
_refine_ls_structure_factor_coef Fsqd
_refine_ls_weighting_details 'calc w = 1/[\s^2^(Fo^2^)+(0.0466P)^2^] where P = (Fo^2^+2Fc^2^)/3'
_refine_ls_weighting_scheme calc
_refine_ls_wR_factor_gt 0.116
_refine_ls_wR_factor_ref 0.129
_reflns_number_gt 3218
_reflns_number_total 3977
_reflns_threshold_expression I>2\s(I)
_cod_data_source_file bt6341.cif
_cod_data_source_block I
_cod_depositor_comments
;
The following automatic conversions were performed:
'_symmetry_cell_setting' value 'Triclinic' changed to 'triclinic'
according to '/home/saulius/struct/CIF-dictionaries/cif_core.dic'
dictionary named 'cif_core.dic' version 2.4.1 from 2010-06-29.

Automatic conversion script
Id: cif_fix_enum 1527 2010-12-29 10:47:43Z saulius 

The following automatic conversions were performed:

'_symmetry_cell_setting' value 'Triclinic' changed to 'triclinic'
according to /home/saulius/struct/CIF-dictionaries/cif_core.dic
dictionary named 'cif_core.dic' version 2.4.1 from
2010-06-29.

'_exptl_absorpt_correction_type' value 'Multi-scan'
changed to 'multi-scan' according to
/home/saulius/struct/CIF-dictionaries/cif_core.dic dictionary named
'cif_core.dic' version 2.4.1 from 2010-06-29.

Automatic conversion script
Id: cif_fix_values 1715 2011-07-08 13:25:40Z adriana 
;
_cod_original_cell_volume 873.73(9)
_cod_database_code 2202371
_cod_database_fobs_code 2202371

loop_
_symmetry_equiv_pos_as_xyz
'x, y, z'
'-x, -y, -z'

loop_
_atom_site_label
_atom_site_fract_x
_atom_site_fract_y
_atom_site_fract_z
_atom_site_U_iso_or_equiv
_atom_site_adp_type
_atom_site_calc_flag
_atom_site_refinement_flags
_atom_site_occupancy
_atom_site_disorder_assembly
_atom_site_disorder_group
_atom_site_type_symbol
Sn1 0.53413(6) 0.65625(5) 0.45625(5) 0.0347(2) Uani d . 1 . . Sn
Sn2 0.81844(6) 0.56161(5) 0.78598(5) 0.0359(2) Uani d . 1 . . Sn
Cl1 1.0390(4) 1.0824(3) 0.8366(3) 0.0940(10) Uani d . 1 . . Cl
Cl2 1.1522(4) 0.9440(4) 0.6663(4) 0.1070(10) Uani d . 1 . . Cl
Cl3 0.5971(4) 0.0404(3) 0.7906(3) 0.0870(10) Uani d . 1 . . Cl
Cl4 0.5547(5) 0.2089(4) 0.9883(4) 0.1030(10) Uani d . 1 . . Cl
O1 0.6257(6) 0.5365(5) 0.6092(4) 0.0340(10) Uani d . 1 . . O
O2 0.7362(8) 0.8427(6) 0.5732(6) 0.067(2) Uani d . 1 . . O
O3 0.9055(8) 0.7784(7) 0.7596(6) 0.073(2) Uani d . 1 . . O
O4 0.9013(7) 0.3557(6) 0.9778(6) 0.060(2) Uani d . 1 . . O
O5 0.6993(6) 0.3439(5) 0.7862(5) 0.0410(10) Uani d . 1 . . O
C1 0.3760(10) 0.7754(9) 0.4970(9) 0.058(2) Uani d . 1 . . C
C2 0.6780(10) 0.6390(10) 0.3506(9) 0.058(3) Uani d . 1 . . C
C3 0.8600(10) 0.8568(9) 0.6675(8) 0.049(2) Uani d . 1 . . C
C4 0.9810(10) 0.9918(9) 0.6864(9) 0.055(2) Uani d . 1 . . C
C5 1.0080(10) 0.4980(10) 0.7458(9) 0.057(2) Uani d . 1 . . C
C6 0.7150(10) 0.6430(10) 0.9072(9) 0.059(3) Uani d . 1 . . C
C7 0.7740(10) 0.2991(7) 0.8942(8) 0.0410(10) Uani d . 1 . . C
C8 0.6950(10) 0.1606(9) 0.9242(8) 0.056(2) Uani d . 1 . . C
H1a 0.3983 0.7767 0.5882 0.086 Uiso calc R 1 . . H
H1b 0.2635 0.7346 0.4474 0.086 Uiso calc R 1 . . H
H1c 0.3925 0.8698 0.4743 0.086 Uiso calc R 1 . . H
H2a 0.7927 0.6579 0.4081 0.088 Uiso calc R 1 . . H
H2b 0.6539 0.7058 0.2857 0.088 Uiso calc R 1 . . H
H2c 0.6546 0.5458 0.3090 0.088 Uiso calc R 1 . . H
H4 0.9282 1.0533 0.6185 0.066 Uiso calc R 1 . . H
H5a 0.9744 0.4842 0.6533 0.085 Uiso calc R 1 . . H
H5b 1.0353 0.4113 0.7840 0.085 Uiso calc R 1 . . H
H5c 1.1031 0.5686 0.7813 0.085 Uiso calc R 1 . . H
H6a 0.7268 0.7439 0.9078 0.089 Uiso calc R 1 . . H
H6b 0.7707 0.6171 0.9940 0.089 Uiso calc R 1 . . H
H6c 0.6001 0.6064 0.8753 0.089 Uiso calc R 1 . . H
H8 0.7808 0.1179 0.9914 0.068 Uiso calc R 1 . . H

loop_
_atom_site_aniso_label
_atom_site_aniso_U_11
_atom_site_aniso_U_22
_atom_site_aniso_U_33
_atom_site_aniso_U_12
_atom_site_aniso_U_13
_atom_site_aniso_U_23
Sn1 0.0364(3) 0.0281(3) 0.0320(3) 0.0019(2) 0.0063(2) 0.0030(2)
Sn2 0.0341(3) 0.0338(3) 0.0308(3) 0.0010(2) 0.0045(2) 0.0012(2)
Cl1 0.099(2) 0.059(2) 0.095(2) -0.006(2) 0.013(2) -0.028(2)
Cl2 0.072(2) 0.132(3) 0.129(3) 0.002(2) 0.055(2) 0.021(3)
Cl3 0.093(2) 0.048(2) 0.107(2) -0.0200(10) 0.037(2) -0.008(2)
Cl4 0.129(3) 0.101(2) 0.120(3) 0.009(2) 0.094(3) 0.021(2)
O1 0.036(3) 0.028(3) 0.024(3) -0.004(2) -0.002(2) 0.003(2)
O2 0.056(4) 0.047(4) 0.061(4) -0.011(3) -0.013(3) 0.013(3)
O3 0.075(5) 0.054(4) 0.055(4) -0.016(3) -0.004(4) 0.026(3)
O4 0.056(4) 0.053(4) 0.049(4) -0.004(3) 0.000(3) 0.000(3)
O5 0.041(3) 0.037(3) 0.031(3) 0.001(2) 0.000(2) 0.011(2)
C1 0.063(6) 0.051(5) 0.057(6) 0.024(5) 0.017(5) -0.009(4)
C2 0.050(5) 0.077(7) 0.057(6) 0.014(5) 0.029(5) 0.024(5)
C3 0.047(5) 0.045(5) 0.040(5) -0.013(4) 0.007(4) -0.015(4)
C4 0.047(5) 0.043(5) 0.055(6) -0.008(4) 0.002(4) -0.002(4)
C5 0.040(5) 0.071(7) 0.056(6) 0.009(5) 0.015(4) 0.007(5)
C6 0.068(6) 0.060(6) 0.047(5) 0.021(5) 0.017(5) -0.010(4)
C7 0.047(5) 0.018(4) 0.047(5) -0.003(3) 0.010(4) -0.011(3)
C8 0.062(6) 0.050(6) 0.047(5) 0.003(5) 0.011(5) 0.014(4)

loop_
_atom_type_symbol
_atom_type_description
_atom_type_scat_dispersion_real
_atom_type_scat_dispersion_imag
_atom_type_scat_source
C C 0.0033 0.0016 'International Tables Vol C Tables 4.2.6.8 and 6.1.1.4'
H H 0.0000 0.0000 'International Tables Vol C Tables 4.2.6.8 and 6.1.1.4'
O O 0.0106 0.0060 'International Tables Vol C Tables 4.2.6.8 and 6.1.1.4'
Cl Cl 0.1484 0.1585 'International Tables Vol C Tables 4.2.6.8 and 6.1.1.4'
Sn Sn -0.6537 1.4246 'International Tables Vol C Tables 4.2.6.8 and 6.1.1.4'

loop_
_geom_angle_atom_site_label_1
_geom_angle_atom_site_label_2
_geom_angle_atom_site_label_3
_geom_angle_site_symmetry_1
_geom_angle_site_symmetry_3
_geom_angle
_geom_angle_publ_flag
C1 Sn1 C2 . . 145.7(4) yes
C1 Sn1 O1 . . 106.6(3) yes
C1 Sn1 O1 . 2_666 98.7(3) yes
C1 Sn1 O2 . . 84.0(3) yes
C1 Sn1 O5 . 2_666 80.6(3) yes
C2 Sn1 O1 . . 105.4(3) yes
C2 Sn1 O1 . 2_666 100.0(3) yes
C2 Sn1 O2 . . 84.4(3) yes
C2 Sn1 O5 . 2_666 80.7(3) yes
O1 Sn1 O1 . 2_666 77.2(2) yes
O1 Sn1 O2 . . 89.4(2) yes
O1 Sn1 O5 . 2_666 144.0(2) yes
O1 Sn1 O2 2_666 . 166.6(2) yes
O1 Sn1 O5 2_666 2_666 66.9(2) yes
O2 Sn1 O5 . 2_666 126.6(2) yes
C5 Sn2 C6 . . 154.3(4) yes
C5 Sn2 O1 . . 103.2(3) yes
C5 Sn2 O3 . . 87.9(3) yes
C5 Sn2 O4 . 2_767 77.2(3) yes
C5 Sn2 O5 . . 94.9(3) yes
C6 Sn2 O1 . . 102.5(3) yes
C6 Sn2 O3 . . 89.0(3) yes
C6 Sn2 O4 . 2_767 77.2(3) yes
C6 Sn2 O5 . . 91.7(3) yes
O1 Sn2 O3 . . 93.7(2) yes
O1 Sn2 O4 . 2_767 170.2(2) yes
O1 Sn2 O5 . . 78.2(2) yes
O3 Sn2 O4 . 2_767 76.5(2) yes
O3 Sn2 O5 . . 171.8(2) yes
O4 Sn2 O5 2_767 . 111.6(2) yes
Sn1 O1 Sn1 . 2_666 102.8(2) yes
Sn1 O1 Sn2 . . 136.1(2) yes
Sn1 O1 Sn2 2_666 . 121.0(2) yes
Sn1 O5 Sn2 2_666 . 93.8(2) yes
C3 O2 Sn1 . . 136.1(6) no
C3 O3 Sn2 . . 133.9(6) no
C7 O5 Sn2 . . 108.5(4) no
C7 O5 Sn1 . 2_666 157.6(5) no
O2 C3 O3 . . 128.7(8) no
O2 C3 C4 . . 117.0(8) no
O3 C3 C4 . . 114.2(7) no
C3 C4 Cl1 . . 112.7(7) no
C3 C4 Cl2 . . 107.7(6) no
Cl1 C4 Cl2 . . 110.6(5) no
O4 C7 O5 . . 125.7(8) no
O4 C7 C8 . . 117.1(8) no
O5 C7 C8 . . 117.2(7) no
C7 C8 Cl3 . . 113.7(6) no
C7 C8 Cl4 . . 105.7(6) no
Cl3 C8 Cl4 . . 111.1(5) no
Sn1 C1 H1a . . 109.5 no
Sn1 C1 H1b . . 109.5 no
H1a C1 H1b . . 109.5 no
Sn1 C1 H1c . . 109.5 no
H1a C1 H1c . . 109.5 no
H1b C1 H1c . . 109.5 no
Sn1 C2 H2a . . 109.5 no
Sn1 C2 H2b . . 109.5 no
H2a C2 H2b . . 109.5 no
Sn1 C2 H2c . . 109.5 no
H2a C2 H2c . . 109.5 no
H2b C2 H2c . . 109.5 no
C3 C4 H4 . . 108.6 no
Cl1 C4 H4 . . 108.6 no
Cl2 C4 H4 . . 108.6 no
Sn2 C5 H5a . . 109.5 no
Sn2 C5 H5b . . 109.5 no
H5a C5 H5b . . 109.5 no
Sn2 C5 H5c . . 109.5 no
H5a C5 H5c . . 109.5 no
H5b C5 H5c . . 109.5 no
Sn2 C6 H6a . . 109.5 no
Sn2 C6 H6b . . 109.5 no
H6a C6 H6b . . 109.5 no
Sn2 C6 H6c . . 109.5 no
H6a C6 H6c . . 109.5 no
H6b C6 H6c . . 109.5 no
C7 C8 H8 . . 108.7 no
Cl3 C8 H8 . . 108.7 no
Cl4 C8 H8 . . 108.7 no

loop_
_geom_bond_atom_site_label_1
_geom_bond_atom_site_label_2
_geom_bond_site_symmetry_2
_geom_bond_distance
_geom_bond_publ_flag
Sn1 C1 . 2.088(8) yes
Sn1 C2 . 2.076(8) yes
Sn1 O1 . 2.041(4) yes
Sn1 O1 2_666 2.118(5) yes
Sn1 O2 . 2.330(6) yes
Sn1 O5 2_666 2.696(5) yes
Sn2 C5 . 2.062(8) yes
Sn2 C6 . 2.099(8) yes
Sn2 O1 . 2.034(4) yes
Sn2 O3 . 2.207(6) yes
Sn2 O4 2_767 2.846(6) yes
Sn2 O5 . 2.234(5) yes
Cl1 C4 . 1.730(9) no
Cl2 C4 . 1.733(9) no
Cl3 C8 . 1.726(9) no
Cl4 C8 . 1.760(10) no
O2 C3 . 1.180(9) no
O3 C3 . 1.260(10) no
O4 C7 . 1.206(9) no
O5 C7 . 1.249(9) no
C3 C4 . 1.540(10) no
C7 C8 . 1.540(10) no
C1 H1a . 0.96 no
C1 H1b . 0.96 no
C1 H1c . 0.96 no
C2 H2a . 0.96 no
C2 H2b . 0.96 no
C2 H2c . 0.96 no
C4 H4 . 0.98 no
C5 H5a . 0.96 no
C5 H5b . 0.96 no
C5 H5c . 0.96 no
C6 H6a . 0.96 no
C6 H6b . 0.96 no
C6 H6c . 0.96 no
C8 H8 . 0.98 no

loop_
_geom_torsion_atom_site_label_1
_geom_torsion_atom_site_label_2
_geom_torsion_atom_site_label_3
_geom_torsion_atom_site_label_4
_geom_torsion_site_symmetry_1
_geom_torsion_site_symmetry_4
_geom_torsion
_geom_torsion_publ_flag
C5 Sn2 O1 Sn1 . . -88.4(4) no
C6 Sn2 O1 Sn1 . . 90.1(4) no
O3 Sn2 O1 Sn1 . . 0.3(4) no
O5 Sn2 O1 Sn1 . . 179.3(4) no
C5 Sn2 O1 Sn1 . 2_666 89.5(4) no
C6 Sn2 O1 Sn1 . 2_666 -92.0(4) no
O3 Sn2 O1 Sn1 . 2_666 178.1(3) no
O5 Sn2 O1 Sn1 . 2_666 -2.9(3) no
O4 Sn2 O1 Sn1 2_767 2_666 -179.0(10) no
C2 Sn1 O1 Sn2 . . 81.1(5) no
C1 Sn1 O1 Sn2 . . -86.5(4) no
O1 Sn1 O1 Sn2 2_666 . 178.1(5) no
O2 Sn1 O1 Sn2 . . -2.9(4) no
O5 Sn1 O1 Sn2 2_666 . 176.5(2) no
C2 Sn1 O1 Sn1 . 2_666 -97.0(3) no
C1 Sn1 O1 Sn1 . 2_666 95.4(3) no
O1 Sn1 O1 Sn1 2_666 2_666 0.0 no
O2 Sn1 O1 Sn1 . 2_666 178.9(3) no
O5 Sn1 O1 Sn1 2_666 2_666 -1.6(4) no
O1 Sn1 O2 C3 . . 14.0(10) no
C2 Sn1 O2 C3 . . -92.0(10) no
C1 Sn1 O2 C3 . . 121.0(10) no
O1 Sn1 O2 C3 2_666 . 19(2) no
O5 Sn1 O2 C3 2_666 . -165.5(9) no
O1 Sn2 O3 C3 . . -3.0(10) no
C5 Sn2 O3 C3 . . 100.0(10) no
C6 Sn2 O3 C3 . . -106.0(10) no
O4 Sn2 O3 C3 2_767 . 177.0(10) no
O1 Sn2 O5 C7 . . -176.2(6) no
C5 Sn2 O5 C7 . . 81.3(6) no
C6 Sn2 O5 C7 . . -73.8(6) no
O4 Sn2 O5 C7 2_767 . 3.1(6) no
O1 Sn2 O5 Sn1 . 2_666 1.9(2) no
C5 Sn2 O5 Sn1 . 2_666 -100.6(3) no
C6 Sn2 O5 Sn1 . 2_666 104.3(3) no
O4 Sn2 O5 Sn1 2_767 2_666 -178.8(2) no
Sn1 O2 C3 O3 . . -21(2) no
Sn1 O2 C3 C4 . . 161.8(6) no
Sn2 O3 C3 O2 . . 14(2) no
Sn2 O3 C3 C4 . . -169.0(6) no
O2 C3 C4 Cl1 . . 127.2(8) no
O3 C3 C4 Cl1 . . -50.0(10) no
O2 C3 C4 Cl2 . . -110.5(9) no
O3 C3 C4 Cl2 . . 72.1(9) no
Sn2 O5 C7 O4 . . -9.0(10) no
Sn1 O5 C7 O4 2_666 . 175.8(9) no
Sn2 O5 C7 C8 . . 170.0(6) no
Sn1 O5 C7 C8 2_666 . -5(2) no
O4 C7 C8 Cl3 . . -144.9(7) no
O5 C7 C8 Cl3 . . 36.0(10) no
O4 C7 C8 Cl4 . . 93.0(8) no
O5 C7 C8 Cl4 . . -86.2(8) no
